data_4326382
loop_
_publ_author_name
'Kenji Nomiya'
'Yoshihiro Togashi'
'Yuhki Kasahara'
'Shotaro Aoki'
'Hideaki Seki'
'Marie Noguchi'
'Shoko Yoshida'

_publ_section_title
;
 Synthesis and Structure of Dawson Polyoxometalate-Based, Multifunctional,
 Inorganic-Organic Hybrid Compounds: Organogermyl Complexes with One
 Terminal Functional Group and Organosilyl Analogues with Two Terminal
 Functional Groups
;
_journal_name_full 'Inorganic Chemistry'
_journal_page_first 9606
_journal_page_last 9619
_journal_paper_doi 10.1021/ic201336v
_journal_volume 50
_journal_year 2011
_chemical_formula_sum 'C18 H66 N6 O70 P2 Si2 W17'
_chemical_formula_weight 4730.34
_chemical_name_systematic
; 
 ? 
;
_space_group_IT_number 14
_symmetry_cell_setting monoclinic
_symmetry_space_group_name_Hall '-P 2yn'
_symmetry_space_group_name_H-M 'P 1 21/n 1'
_atom_sites_solution_hydrogens geom
_atom_sites_solution_primary direct
_atom_sites_solution_secondary difmap
_audit_creation_method SHELXL-97
_cell_angle_alpha 90.00
_cell_angle_beta 107.7830(10)
_cell_angle_gamma 90.00
_cell_formula_units_Z 4
_cell_length_a 24.0572(15)
_cell_length_b 13.4340(8)
_cell_length_c 26.7558(17)
_cell_measurement_reflns_used 9217
_cell_measurement_temperature 90
_cell_measurement_theta_max 28.31
_cell_measurement_theta_min 2.20
_cell_volume 8233.9(9)
_computing_cell_refinement 'Bruker SMART'
_computing_data_collection 'Bruker SMART'
_computing_data_reduction 'Bruker SAINT'
_computing_molecular_graphics 'Bruker SHELXTL'
_computing_publication_material 'Bruker SHELXTL'
_computing_structure_refinement 'SHELXL-97 (Sheldrick, 1997)'
_computing_structure_solution 'SHELXS-97 (Sheldrick, 1990)'
_diffrn_ambient_temperature 90
_diffrn_detector_area_resol_mean 8.366
_diffrn_measured_fraction_theta_full 0.998
_diffrn_measured_fraction_theta_max 0.998
_diffrn_measurement_device_type 'CCD area detector'
_diffrn_measurement_method 'phi and omega scans'
_diffrn_radiation_monochromator graphite
_diffrn_radiation_source 'fine-focus sealed tube'
_diffrn_radiation_type MoK\a
_diffrn_radiation_wavelength 0.71073
_diffrn_reflns_av_R_equivalents 0.0492
_diffrn_reflns_av_sigmaI/netI 0.0462
_diffrn_reflns_limit_h_max 32
_diffrn_reflns_limit_h_min -32
_diffrn_reflns_limit_k_max 17
_diffrn_reflns_limit_k_min -17
_diffrn_reflns_limit_l_max 35
_diffrn_reflns_limit_l_min -35
_diffrn_reflns_number 86342
_diffrn_reflns_theta_full 28.34
_diffrn_reflns_theta_max 28.34
_diffrn_reflns_theta_min 1.00
_exptl_absorpt_coefficient_mu 23.818
_exptl_absorpt_correction_T_max 0.3822
_exptl_absorpt_correction_T_min 0.0629
_exptl_absorpt_correction_type empirical
_exptl_crystal_colour pale-yellow
_exptl_crystal_density_diffrn 3.816
_exptl_crystal_density_meas 0
_exptl_crystal_description rod
_exptl_crystal_F_000 8368
_exptl_crystal_size_max 0.26
_exptl_crystal_size_mid 0.09
_exptl_crystal_size_min 0.05
_refine_diff_density_max 13.101
_refine_diff_density_min -2.109
_refine_diff_density_rms 0.471
_refine_ls_extinction_method none
_refine_ls_goodness_of_fit_ref 1.134
_refine_ls_hydrogen_treatment constr
_refine_ls_matrix_type full
_refine_ls_number_parameters 976
_refine_ls_number_reflns 20497
_refine_ls_number_restraints 1350
_refine_ls_restrained_S_all 3.934
_refine_ls_R_factor_all 0.0526
_refine_ls_R_factor_gt 0.0447
_refine_ls_shift/su_max 2.825
_refine_ls_shift/su_mean 0.027
_refine_ls_structure_factor_coef Fsqd
_refine_ls_weighting_details 'calc w=1/[\s^2^(Fo^2^)+(0.0481P)^2^+297.4701P] where P=(Fo^2^+2Fc^2^)/3'
_refine_ls_weighting_scheme calc
_refine_ls_wR_factor_gt 0.1172
_refine_ls_wR_factor_ref 0.1251
_reflns_number_gt 17933
_reflns_number_total 20497
_reflns_threshold_expression >2sigma(I)
_cod_data_source_file ic201336v_si_002_3.cif
_cod_data_source_block mn002mono
_cod_database_code 4326382

loop_
_symmetry_equiv_pos_as_xyz
'x, y, z'
'-x+1/2, y+1/2, -z+1/2'
'-x, -y, -z'
'x-1/2, -y-1/2, z-1/2'

loop_
_atom_site_label
_atom_site_type_symbol
_atom_site_fract_x
_atom_site_fract_y
_atom_site_fract_z
_atom_site_U_iso_or_equiv
_atom_site_adp_type
_atom_site_occupancy
_atom_site_symmetry_multiplicity
_atom_site_calc_flag
_atom_site_refinement_flags
_atom_site_attached_hydrogens
C1R C 0.911(2) 0.274(4) 0.4399(19) 0.024(8) Uani 1 1 d U 0
H1RA H 0.8762 0.2599 0.4095 0.028 Uiso 1 1 calc R 0
H1RB H 0.9365 0.3194 0.4277 0.028 Uiso 1 1 calc R 0
C2R C 0.944(2) 0.177(4) 0.457(2) 0.025(9) Uani 1 1 d U 0
H2RA H 0.9756 0.1720 0.4407 0.030 Uiso 1 1 calc R 0
H2RB H 0.9618 0.1777 0.4954 0.030 Uiso 1 1 calc R 0
C3R C 0.906(2) 0.086(4) 0.442(2) 0.029(9) Uani 1 1 d U 0
C1L C 0.773(2) 0.603(4) 0.444(2) 0.028(9) Uani 1 1 d U 0
H1LA H 0.7945 0.6135 0.4179 0.033 Uiso 1 1 calc R 0
H1LB H 0.7349 0.5735 0.4250 0.033 Uiso 1 1 calc R 0
C2L C 0.763(3) 0.703(5) 0.464(3) 0.046(12) Uani 1 1 d U 0
H2LA H 0.8008 0.7311 0.4853 0.056 Uiso 1 1 calc R 0
H2LB H 0.7466 0.7481 0.4339 0.056 Uiso 1 1 calc R 0
C3L C 0.725(6) 0.706(11) 0.495(6) 0.055(18) Uani 1 1 d PU 0
C7 C 0.292(3) 0.364(5) 0.797(3) 0.044(14) Uani 1 1 d U 3
C8 C 0.313(3) 0.548(6) 0.806(3) 0.050(16) Uani 1 1 d U 3
C9 C 0.934(3) 0.953(5) 0.592(2) 0.034(12) Uani 1 1 d U 3
C10 C 0.880(3) 0.950(5) 0.658(3) 0.040(13) Uani 1 1 d U 3
C11 C 0.597(6) 0.624(11) 0.569(7) 0.14(3) Uani 1 1 d U 3
C12 C 0.643(6) 0.776(11) 0.614(6) 0.11(3) Uani 1 1 d U 3
C13 C 0.126(5) 0.986(8) 0.803(4) 0.09(2) Uani 1 1 d U 3
C14 C 0.034(5) 1.020(6) 0.792(10) 0.26(2) Uani 1 1 d U 3
N1 N 0.283(2) 0.460(4) 0.822(2) 0.035(10) Uani 1 1 d U 2
N2 N 0.879(2) 0.919(4) 0.604(2) 0.037(11) Uani 1 1 d U 2
N3 N 0.653(5) 0.665(9) 0.603(5) 0.12(3) Uani 1 1 d U 2
N4 N 0.079(3) 0.955(5) 0.820(3) 0.060(15) Uani 1 1 d U 2
O1 O 1.2238(14) 0.766(2) 0.8199(12) 0.019(6) Uani 1 1 d U 0
O2 O 1.2116(15) 0.434(3) 0.9382(13) 0.021(7) Uani 1 1 d U 0
O3 O 1.0758(16) 0.762(3) 0.9426(14) 0.026(7) Uani 1 1 d U 0
O4 O 1.2021(14) 0.589(2) 0.8676(12) 0.016(6) Uani 1 1 d U 0
O5 O 1.1297(14) 0.587(2) 0.9253(12) 0.018(6) Uani 1 1 d U 0
O6 O 1.1361(14) 0.748(2) 0.8686(12) 0.018(6) Uani 1 1 d U 0
O7 O 1.0905(13) 0.584(2) 0.8235(11) 0.013(6) Uani 1 1 d U 0
O8 O 1.1701(13) 0.598(2) 0.7629(11) 0.013(5) Uani 1 1 d U 0
O9 O 1.1620(13) 0.409(2) 0.8294(11) 0.014(5) Uani 1 1 d U 0
O10 O 1.0913(13) 0.409(2) 0.8858(12) 0.015(6) Uani 1 1 d U 0
O11 O 1.0136(14) 0.598(2) 0.8869(12) 0.018(6) Uani 1 1 d U 0
O12 O 1.0216(14) 0.754(2) 0.8328(12) 0.017(6) Uani 1 1 d U 0
O13 O 1.1055(14) 0.755(2) 0.7644(12) 0.017(6) Uani 1 1 d U 0
O14 O 1.0696(12) 0.478(2) 0.7434(11) 0.012(5) Uani 1 1 d U 0
O15 O 1.0008(13) 0.477(2) 0.7985(12) 0.015(6) Uani 1 1 d U 0
O16 O 1.0081(12) 0.630(2) 0.7447(11) 0.011(5) Uani 1 1 d U 0
O17 O 1.1866(14) 0.559(2) 0.6673(12) 0.018(6) Uani 1 1 d U 0
O18 O 1.1695(14) 0.229(2) 0.7830(12) 0.017(6) Uani 1 1 d U 0
O19 O 1.0385(15) 0.229(3) 0.8891(13) 0.022(7) Uani 1 1 d U 0
O20 O 0.9041(15) 0.558(3) 0.8917(14) 0.024(7) Uani 1 1 d U 0
O21 O 0.9172(15) 0.850(3) 0.7896(13) 0.021(7) Uani 1 1 d U 0
O22 O 1.0650(14) 0.850(2) 0.6694(12) 0.017(6) Uani 1 1 d U 0
O23 O 1.1649(13) 0.410(2) 0.7301(11) 0.014(5) Uani 1 1 d U 0
O24 O 1.0683(13) 0.298(2) 0.8017(11) 0.014(5) Uani 1 1 d U 0
O25 O 0.9772(14) 0.406(2) 0.8785(12) 0.017(6) Uani 1 1 d U 0
O26 O 0.9271(14) 0.643(2) 0.8044(12) 0.017(6) Uani 1 1 d U 0
O27 O 0.9963(13) 0.820(2) 0.7337(12) 0.016(6) Uani 1 1 d U 0
O28 O 1.0852(13) 0.645(2) 0.6809(12) 0.014(5) Uani 1 1 d U 0
O29 O 1.0804(13) 0.463(2) 0.6411(11) 0.013(5) Uani 1 1 d U 0
O30 O 1.0733(13) 0.284(2) 0.7046(11) 0.014(5) Uani 1 1 d U 0
O31 O 0.9572(14) 0.282(2) 0.7961(12) 0.017(6) Uani 1 1 d U 0
O32 O 0.8837(14) 0.462(2) 0.7978(13) 0.019(6) Uani 1 1 d U 0
O33 O 0.8970(13) 0.716(2) 0.7087(12) 0.016(6) Uani 1 1 d U 0
O34 O 0.9770(13) 0.714(2) 0.6423(11) 0.014(5) Uani 1 1 d U 0
O35 O 0.9721(13) 0.393(2) 0.6463(11) 0.014(6) Uani 1 1 d U 0
O36 O 0.9056(13) 0.395(2) 0.7037(11) 0.013(6) Uani 1 1 d U 0
O37 O 0.9098(13) 0.545(2) 0.6472(11) 0.013(6) Uani 1 1 d U 0
O38 O 1.0523(13) 0.438(2) 0.5359(12) 0.015(6) Uani 1 1 d U 0
O39 O 1.0341(14) 0.111(3) 0.6517(13) 0.020(7) Uani 1 1 d U 0
O40 O 0.8998(14) 0.111(2) 0.7532(12) 0.019(6) Uani 1 1 d U 0
O41 O 0.7653(15) 0.439(3) 0.7546(14) 0.023(7) Uani 1 1 d U 0
O42 O 0.7800(14) 0.733(2) 0.6563(13) 0.020(7) Uani 1 1 d U 0
O43 O 0.9309(14) 0.732(2) 0.5374(12) 0.016(6) Uani 1 1 d U 0
O44 O 1.0336(13) 0.291(2) 0.6007(11) 0.014(5) Uani 1 1 d U 0
O45 O 0.9721(13) 0.215(2) 0.7074(11) 0.013(5) Uani 1 1 d U 0
O46 O 0.8416(14) 0.290(2) 0.7452(12) 0.019(6) Uani 1 1 d U 0
O47 O 0.8318(14) 0.559(2) 0.7093(12) 0.017(6) Uani 1 1 d U 0
O48 O 0.8622(13) 0.709(2) 0.6037(12) 0.014(5) Uani 1 1 d U 0
O49 O 0.9845(13) 0.556(2) 0.5836(11) 0.013(5) Uani 1 1 d U 0
O50 O 0.8630(12) 0.387(2) 0.6060(11) 0.011(5) Uani 1 1 d U 0
O51 O 0.9427(13) 0.385(2) 0.5358(12) 0.015(6) Uani 1 1 d U 0
O52 O 0.9308(14) 0.206(2) 0.6058(12) 0.016(6) Uani 1 1 d U 0
O53 O 0.8598(13) 0.213(2) 0.6602(11) 0.014(5) Uani 1 1 d U 0
O54 O 0.7832(13) 0.398(2) 0.6614(12) 0.016(6) Uani 1 1 d U 0
O55 O 0.7890(13) 0.559(2) 0.6082(12) 0.014(5) Uani 1 1 d U 0
O56 O 0.8674(13) 0.565(2) 0.5376(12) 0.015(6) Uani 1 1 d U 0
O57 O 0.8506(14) 0.264(2) 0.5197(12) 0.017(6) Uani 1 1 d U 0
O58 O 0.7724(13) 0.284(2) 0.5757(12) 0.016(6) Uani 1 1 d U 0
O59 O 0.7727(14) 0.453(2) 0.5208(12) 0.017(6) Uani 1 1 d U 0
O60 O 0.8421(13) 0.427(2) 0.4633(12) 0.016(6) Uani 1 1 d U 0
O61 O 0.8224(14) 0.104(2) 0.5690(12) 0.019(6) Uani 1 1 d U 0
O62 O 0.6913(15) 0.432(3) 0.5731(13) 0.022(7) Uani 1 1 d U 0
O64R O 0.939(2) 0.005(4) 0.4536(19) 0.047(11) Uani 1 1 d U 0
H64R H 0.9194 -0.0429 0.4593 0.071 Uiso 1 1 calc R 0
O63R O 0.8527(19) 0.086(3) 0.4231(16) 0.036(9) Uani 1 1 d U 0
O63L O 0.698(3) 0.651(6) 0.505(3) 0.093(15) Uani 1 1 d U 0
O64L O 0.730(3) 0.803(6) 0.521(3) 0.089(19) Uani 1 1 d U 0
H64L H 0.6990 0.8155 0.5279 0.133 Uiso 1 1 calc R 0
O1S O 0.880(2) 0.840(3) 0.4478(17) 0.040(10) Uani 1 1 d U 2
O2S O 0.804(2) 0.932(4) 0.4959(19) 0.046(11) Uani 1 1 d U 2
O3S O 0.341(2) 0.770(4) 0.8640(19) 0.049(12) Uani 1 1 d U 2
P2 P 1.0407(4) 0.5402(8) 0.7757(4) 0.0094(18) Uani 1 1 d U 0
P1 P 0.9139(4) 0.4312(8) 0.6516(4) 0.0094(18) Uani 1 1 d U 0
Si1 Si 0.8870(6) 0.3382(10) 0.4910(5) 0.017(2) Uani 1 1 d U 0
Si2 Si 0.8144(6) 0.5119(10) 0.4926(5) 0.018(2) Uani 1 1 d U 0
W1 W 1.16577(7) 0.68940(13) 0.81478(7) 0.0139(4) Uani 1 1 d U 0
W2 W 1.15842(8) 0.48606(13) 0.88743(6) 0.0146(4) Uani 1 1 d U 0
W3 W 1.07605(8) 0.68826(15) 0.89088(7) 0.0185(4) Uani 1 1 d U 0
W4 W 1.13382(7) 0.53118(13) 0.69578(6) 0.0114(3) Uani 1 1 d U 0
W5 W 1.12375(7) 0.32944(13) 0.76680(6) 0.0121(3) Uani 1 1 d U 0
W6 W 1.02502(8) 0.33015(13) 0.84808(7) 0.0148(4) Uani 1 1 d U 0
W7 W 0.94327(8) 0.53107(14) 0.85002(7) 0.0176(4) Uani 1 1 d U 0
W8 W 0.95296(8) 0.75162(13) 0.77244(7) 0.0146(4) Uani 1 1 d U 0
W9 W 1.04208(7) 0.75059(12) 0.69728(6) 0.0121(3) Uani 1 1 d U 0
W10 W 1.01575(7) 0.42517(13) 0.58090(6) 0.0113(3) Uani 1 1 d U 0
W11 W 1.00619(7) 0.22567(12) 0.65219(6) 0.0121(3) Uani 1 1 d U 0
W12 W 0.90755(7) 0.22946(13) 0.73260(7) 0.0144(4) Uani 1 1 d U 0
W13 W 0.82595(8) 0.42986(14) 0.73438(7) 0.0166(4) Uani 1 1 d U 0
W14 W 0.83523(7) 0.65255(13) 0.65682(7) 0.0138(4) Uani 1 1 d U 0
W15 W 0.92500(7) 0.64514(12) 0.58229(6) 0.0111(3) Uani 1 1 d U 0
W16 W 0.84669(7) 0.22272(13) 0.58637(7) 0.0138(4) Uani 1 1 d U 0
W17 W 0.76561(7) 0.42564(14) 0.58895(7) 0.0160(4) Uani 1 1 d U 0

loop_
_atom_site_aniso_label
_atom_site_aniso_U_11
_atom_site_aniso_U_22
_atom_site_aniso_U_33
_atom_site_aniso_U_23
_atom_site_aniso_U_13
_atom_site_aniso_U_12
C1R 0.024(9) 0.024(9) 0.023(9) 0.000(4) 0.007(4) 0.000(4)
C2R 0.025(9) 0.025(9) 0.025(9) 0.000(4) 0.008(4) 0.000(4)
C3R 0.029(10) 0.029(10) 0.029(10) 0.000(4) 0.009(4) 0.000(4)
C1L 0.028(9) 0.028(10) 0.027(9) 0.000(4) 0.008(4) 0.000(4)
C2L 0.046(13) 0.046(13) 0.046(13) 0.000(4) 0.014(5) 0.000(4)
C3L 0.055(18) 0.055(18) 0.055(18) 0.000(4) 0.017(6) 0.000(4)
C7 0.044(15) 0.044(15) 0.044(15) 0.000(4) 0.013(6) 0.000(4)
C8 0.050(16) 0.050(16) 0.050(16) 0.000(4) 0.015(6) 0.000(4)
C9 0.033(12) 0.033(12) 0.034(12) 0.000(4) 0.010(5) 0.000(4)
C10 0.040(14) 0.040(14) 0.040(14) 0.000(4) 0.012(5) 0.000(4)
C11 0.13(3) 0.13(3) 0.18(3) -0.119(4) 0.096(9) -0.043(4)
C12 0.11(3) 0.11(3) 0.11(3) 0.000(4) 0.035(10) 0.015(4)
C13 0.10(2) 0.07(2) 0.09(2) 0.000(4) 0.027(8) 0.000(4)
C14 0.09(2) 0.01(2) 0.51(2) -0.009(4) -0.161(7) 0.000(4)
N1 0.035(11) 0.036(11) 0.035(11) 0.000(4) 0.011(5) 0.000(4)
N2 0.037(11) 0.036(11) 0.037(11) 0.000(4) 0.011(5) 0.000(4)
N3 0.12(3) 0.12(3) 0.12(3) -0.029(4) 0.036(9) 0.000(4)
N4 0.060(15) 0.060(15) 0.060(15) 0.000(4) 0.018(6) 0.000(4)
O1 0.019(7) 0.019(7) 0.019(7) 0.000(4) 0.005(4) 0.000(4)
O2 0.021(7) 0.021(7) 0.020(7) 0.001(4) 0.006(4) 0.000(4)
O3 0.026(8) 0.026(8) 0.025(8) 0.000(4) 0.008(4) 0.000(4)
O4 0.016(6) 0.016(6) 0.016(6) 0.000(4) 0.005(4) 0.000(4)
O5 0.018(7) 0.019(7) 0.018(7) 0.000(4) 0.005(4) 0.000(4)
O6 0.018(7) 0.018(7) 0.018(7) 0.000(4) 0.005(4) 0.000(4)
O7 0.013(6) 0.013(6) 0.013(6) 0.000(4) 0.004(4) 0.000(4)
O8 0.013(6) 0.014(6) 0.013(6) 0.000(4) 0.004(4) 0.000(4)
O9 0.014(6) 0.014(6) 0.014(6) 0.000(4) 0.004(4) 0.000(4)
O10 0.016(6) 0.016(6) 0.015(6) 0.000(4) 0.005(4) 0.000(4)
O11 0.018(7) 0.019(7) 0.018(7) 0.000(4) 0.006(4) 0.001(4)
O12 0.017(6) 0.017(7) 0.016(6) -0.001(4) 0.005(4) 0.001(4)
O13 0.017(6) 0.016(6) 0.017(6) 0.000(4) 0.005(4) 0.000(4)
O14 0.012(6) 0.012(6) 0.012(6) 0.000(4) 0.004(4) 0.000(4)
O15 0.015(6) 0.015(7) 0.015(6) 0.000(4) 0.005(4) 0.000(4)
O16 0.011(6) 0.011(6) 0.011(6) 0.000(3) 0.004(4) 0.000(4)
O17 0.017(7) 0.018(7) 0.018(7) 0.001(4) 0.006(4) 0.000(4)
O18 0.016(7) 0.017(7) 0.017(7) 0.000(4) 0.005(4) 0.000(4)
O19 0.023(8) 0.022(8) 0.022(7) 0.001(4) 0.007(4) 0.000(4)
O20 0.024(8) 0.025(8) 0.024(8) 0.000(4) 0.008(4) 0.000(4)
O21 0.021(7) 0.021(7) 0.021(7) 0.000(4) 0.006(4) 0.000(4)
O22 0.017(7) 0.017(7) 0.017(7) 0.000(4) 0.005(4) 0.000(4)
O23 0.013(6) 0.014(6) 0.014(6) 0.000(4) 0.004(4) 0.000(4)
O24 0.013(6) 0.014(6) 0.014(6) 0.000(4) 0.004(4) 0.000(4)
O25 0.017(6) 0.017(7) 0.017(6) 0.001(4) 0.005(4) 0.000(4)
O26 0.016(6) 0.017(6) 0.017(6) 0.000(4) 0.005(4) 0.001(4)
O27 0.016(6) 0.016(6) 0.017(6) 0.000(4) 0.005(4) 0.000(4)
O28 0.014(6) 0.014(6) 0.014(6) 0.000(4) 0.005(4) 0.000(4)
O29 0.012(6) 0.013(6) 0.013(6) 0.000(3) 0.004(4) 0.000(4)
O30 0.014(6) 0.014(6) 0.014(6) 0.000(4) 0.004(4) 0.000(4)
O31 0.017(7) 0.018(7) 0.017(6) 0.000(4) 0.006(4) 0.000(4)
O32 0.019(7) 0.020(7) 0.019(7) 0.001(4) 0.007(4) 0.000(4)
O33 0.016(6) 0.016(6) 0.016(6) 0.000(4) 0.005(4) 0.000(4)
O34 0.014(6) 0.014(6) 0.014(6) 0.000(4) 0.004(4) 0.000(4)
O35 0.014(6) 0.014(6) 0.014(6) 0.000(4) 0.004(4) 0.000(4)
O36 0.013(6) 0.014(6) 0.014(6) 0.000(4) 0.004(4) 0.000(4)
O37 0.013(6) 0.013(6) 0.013(6) 0.000(4) 0.004(4) 0.000(4)
O38 0.015(7) 0.016(7) 0.016(7) 0.000(4) 0.005(4) 0.000(4)
O39 0.020(7) 0.020(7) 0.020(7) 0.000(4) 0.006(4) 0.000(4)
O40 0.019(7) 0.019(7) 0.019(7) 0.000(4) 0.006(4) -0.001(4)
O41 0.023(8) 0.024(8) 0.024(8) 0.001(4) 0.008(4) 0.000(4)
O42 0.019(7) 0.020(7) 0.020(7) 0.000(4) 0.006(4) 0.000(4)
O43 0.017(7) 0.016(7) 0.016(7) 0.000(4) 0.005(4) 0.000(4)
O44 0.014(6) 0.014(6) 0.014(6) 0.000(4) 0.004(4) 0.000(4)
O45 0.013(6) 0.014(6) 0.014(6) 0.000(4) 0.004(4) 0.000(4)
O46 0.018(7) 0.019(7) 0.019(7) 0.001(4) 0.006(4) 0.000(4)
O47 0.016(6) 0.017(6) 0.017(6) 0.000(4) 0.005(4) 0.000(4)
O48 0.014(6) 0.014(6) 0.014(6) 0.000(4) 0.004(4) 0.000(4)
O49 0.013(6) 0.013(6) 0.013(6) 0.000(3) 0.004(4) 0.000(4)
O50 0.011(6) 0.011(6) 0.011(6) 0.000(3) 0.003(4) 0.000(4)
O51 0.015(6) 0.015(6) 0.014(6) 0.000(4) 0.004(4) 0.000(4)
O52 0.016(6) 0.017(6) 0.017(6) 0.000(4) 0.005(4) 0.000(4)
O53 0.013(6) 0.013(6) 0.014(6) 0.000(4) 0.004(4) 0.000(4)
O54 0.016(6) 0.016(6) 0.017(6) 0.000(4) 0.005(4) 0.000(4)
O55 0.014(6) 0.014(6) 0.015(6) 0.000(4) 0.004(4) 0.000(4)
O56 0.016(6) 0.016(6) 0.016(6) 0.000(4) 0.005(4) 0.000(4)
O57 0.017(7) 0.017(7) 0.017(6) 0.000(4) 0.005(4) 0.000(4)
O58 0.016(6) 0.016(6) 0.017(6) 0.000(4) 0.005(4) 0.000(4)
O59 0.016(6) 0.017(6) 0.016(6) 0.000(4) 0.005(4) 0.000(4)
O60 0.016(6) 0.016(6) 0.016(6) 0.000(4) 0.005(4) 0.000(4)
O61 0.019(7) 0.019(7) 0.019(7) 0.000(4) 0.006(4) 0.000(4)
O62 0.021(7) 0.022(8) 0.022(7) 0.000(4) 0.007(4) 0.000(4)
O64R 0.047(11) 0.047(11) 0.047(11) 0.000(4) 0.014(5) 0.000(4)
O63R 0.036(9) 0.036(10) 0.036(9) 0.000(4) 0.011(4) -0.001(4)
O63L 0.085(15) 0.094(15) 0.101(15) 0.073(4) 0.028(6) 0.000(4)
O64L 0.089(19) 0.089(19) 0.089(19) 0.000(4) 0.027(7) 0.000(4)
O1S 0.041(10) 0.040(10) 0.040(10) 0.000(4) 0.012(5) 0.000(4)
O2S 0.046(11) 0.046(12) 0.046(11) 0.000(4) 0.014(5) 0.000(4)
O3S 0.049(12) 0.049(12) 0.049(12) 0.000(4) 0.015(5) 0.000(4)
P2 0.009(3) 0.010(3) 0.009(3) 0.001(3) 0.003(2) 0.000(3)
P1 0.008(3) 0.010(3) 0.010(3) 0.001(3) 0.004(2) 0.000(3)
Si1 0.017(4) 0.017(4) 0.017(3) 0.000(3) 0.005(3) 0.000(3)
Si2 0.017(4) 0.018(4) 0.018(3) 0.001(3) 0.004(3) 0.000(3)
W1 0.0118(7) 0.0148(8) 0.0133(7) 0.0001(6) 0.0011(6) -0.0016(6)
W2 0.0144(8) 0.0167(8) 0.0115(7) 0.0009(6) 0.0021(6) 0.0006(6)
W3 0.0199(9) 0.0217(9) 0.0137(8) -0.0024(6) 0.0048(6) 0.0029(7)
W4 0.0085(7) 0.0141(8) 0.0124(7) 0.0011(6) 0.0043(5) -0.0003(6)
W5 0.0099(7) 0.0130(8) 0.0132(7) 0.0015(6) 0.0034(6) 0.0019(6)
W6 0.0148(8) 0.0168(8) 0.0143(8) 0.0055(6) 0.0066(6) 0.0018(6)
W7 0.0174(8) 0.0225(9) 0.0167(8) 0.0036(7) 0.0109(6) 0.0043(7)
W8 0.0142(8) 0.0143(8) 0.0157(8) -0.0006(6) 0.0054(6) 0.0033(6)
W9 0.0108(7) 0.0116(8) 0.0133(7) 0.0013(6) 0.0027(6) -0.0006(6)
W10 0.0103(7) 0.0138(8) 0.0108(7) 0.0005(6) 0.0046(5) 0.0003(6)
W11 0.0104(7) 0.0106(8) 0.0153(7) 0.0004(6) 0.0040(6) 0.0015(6)
W12 0.0122(7) 0.0148(8) 0.0171(8) 0.0058(6) 0.0059(6) 0.0006(6)
W13 0.0121(8) 0.0209(9) 0.0201(8) 0.0054(7) 0.0097(6) 0.0033(6)
W14 0.0109(7) 0.0148(8) 0.0164(8) 0.0017(6) 0.0053(6) 0.0037(6)
W15 0.0107(7) 0.0107(7) 0.0117(7) 0.0017(6) 0.0033(5) -0.0002(6)
W16 0.0118(7) 0.0110(8) 0.0173(8) 0.0025(6) 0.0026(6) -0.0004(6)
W17 0.0101(7) 0.0169(8) 0.0209(8) 0.0032(6) 0.0042(6) 0.0013(6)

loop_
_atom_type_symbol
_atom_type_description
_atom_type_scat_dispersion_real
_atom_type_scat_dispersion_imag
_atom_type_scat_source
C C 0.0033 0.0016 'International Tables Vol C Tables 4.2.6.8 and 6.1.1.4'
H H 0.0000 0.0000 'International Tables Vol C Tables 4.2.6.8 and 6.1.1.4'
N N 0.0061 0.0033 'International Tables Vol C Tables 4.2.6.8 and 6.1.1.4'
O O 0.0106 0.0060 'International Tables Vol C Tables 4.2.6.8 and 6.1.1.4'
Si Si 0.0817 0.0704 'International Tables Vol C Tables 4.2.6.8 and 6.1.1.4'
P P 0.1023 0.0942 'International Tables Vol C Tables 4.2.6.8 and 6.1.1.4'
W W -0.8490 6.8722 'International Tables Vol C Tables 4.2.6.8 and 6.1.1.4'

loop_
_geom_angle_atom_site_label_1
_geom_angle_atom_site_label_2
_geom_angle_atom_site_label_3
_geom_angle
C2R C1R Si1 115(4)
C2R C1R H1RA 108.4
Si1 C1R H1RA 108.4
C2R C1R H1RB 108.4
Si1 C1R H1RB 108.4
H1RA C1R H1RB 107.5
C3R C2R C1R 114(4)
C3R C2R H2RA 108.7
C1R C2R H2RA 108.7
C3R C2R H2RB 108.7
C1R C2R H2RB 108.7
H2RA C2R H2RB 107.6
O63R C3R O64R 125(5)
O63R C3R C2R 125(5)
O64R C3R C2R 110(5)
C2L C1L Si2 117(4)
C2L C1L H1LA 108.1
Si2 C1L H1LA 108.1
C2L C1L H1LB 108.1
Si2 C1L H1LB 108.1
H1LA C1L H1LB 107.3
C3L C2L C1L 117(8)
C3L C2L H2LA 107.9
C1L C2L H2LA 108.1
C3L C2L H2LB 108.1
C1L C2L H2LB 108.1
H2LA C2L H2LB 107.3
O63L C3L C2L 132(10)
O63L C3L O64L 118(10)
C2L C3L O64L 109(10)
C7 N1 C8 115(5)
C10 N2 C9 111(5)
C11 N3 C12 108(10)
C13 N4 C14 102(10)
W2 O4 W1 122.6(16)
W3 O5 W2 122.9(16)
W3 O6 W1 122.9(17)
P2 O7 W1 124.0(16)
P2 O7 W2 124.6(17)
W1 O7 W2 91.3(10)
P2 O7 W3 125.5(17)
W1 O7 W3 90.8(10)
W2 O7 W3 90.4(10)
W1 O8 W4 150.2(17)
W2 O9 W5 150.8(17)
W2 O10 W6 150.6(18)
W7 O11 W3 152.7(18)
W3 O12 W8 150.8(18)
W1 O13 W9 148.5(18)
P2 O14 W5 128.9(16)
P2 O14 W4 128.4(17)
W5 O14 W4 90.0(10)
P2 O15 W7 127.8(18)
P2 O15 W6 127.5(17)
W7 O15 W6 91.0(11)
P2 O16 W9 128.9(17)
P2 O16 W8 128.0(16)
W9 O16 W8 90.6(10)
W4 O23 W5 122.5(16)
W6 O24 W5 152.1(18)
W6 O25 W7 122.7(17)
W8 O26 W7 150.5(18)
W8 O27 W9 122.1(17)
W4 O28 W9 155.2(17)
W4 O29 W10 165.2(18)
W5 O30 W11 163.2(18)
W12 O31 W6 161.5(19)
W13 O32 W7 162(2)
W8 O33 W14 163.8(19)
W9 O34 W15 162.9(18)
P1 O35 W10 129.4(17)
P1 O35 W11 128.1(17)
W10 O35 W11 90.0(10)
P1 O36 W12 126.9(17)
P1 O36 W13 126.6(17)
W12 O36 W13 90.6(10)
P1 O37 W15 128.1(17)
P1 O37 W14 129.0(17)
W15 O37 W14 91.4(10)
W10 O44 W11 122.6(16)
W12 O45 W11 150.3(17)
W12 O46 W13 121.9(17)
W13 O47 W14 153.5(18)
W14 O48 W15 121.0(16)
W15 O49 W10 153.8(17)
P1 O50 W16 125.9(16)
P1 O50 W17 125.4(16)
W16 O50 W17 94.5(10)
Si1 O51 W10 169(2)
W11 O52 W16 151.6(18)
W16 O53 W12 152.5(17)
W17 O54 W13 150.1(18)
W17 O55 W14 150.4(17)
Si2 O56 W15 171(2)
Si1 O57 W16 143(2)
W16 O58 W17 121.1(16)
Si2 O59 W17 141.1(19)
Si1 O60 Si2 127(2)
C3R O64R H64R 109.5
C3L O64L H64L 109.7
O14 P2 O16 111.8(16)
O14 P2 O15 111.8(18)
O16 P2 O15 111.5(17)
O14 P2 O7 107.5(17)
O16 P2 O7 106.6(17)
O15 P2 O7 107.2(17)
O37 P1 O35 111.5(17)
O37 P1 O36 111.2(17)
O35 P1 O36 110.4(17)
O37 P1 O50 107.4(16)
O35 P1 O50 108.7(16)
O36 P1 O50 107.5(17)
O51 Si1 O60 109.7(17)
O51 Si1 O57 108.6(17)
O60 Si1 O57 106.0(17)
O51 Si1 C1R 111(2)
O60 Si1 C1R 109(2)
O57 Si1 C1R 113(2)
O56 Si2 O59 108.9(17)
O56 Si2 O60 108.6(17)
O59 Si2 O60 106.4(17)
O56 Si2 C1L 111(2)
O59 Si2 C1L 112(2)
O60 Si2 C1L 109(2)
O1 W1 O13 101.8(15)
O1 W1 O8 103.0(14)
O13 W1 O8 89.0(13)
O1 W1 O6 99.8(15)
O13 W1 O6 87.8(13)
O8 W1 O6 157.2(13)
O1 W1 O4 100.8(14)
O13 W1 O4 157.3(14)
O8 W1 O4 88.2(13)
O6 W1 O4 86.0(13)
O1 W1 O7 170.3(13)
O13 W1 O7 84.7(12)
O8 W1 O7 84.2(12)
O6 W1 O7 73.0(12)
O4 W1 O7 72.6(12)
O2 W2 O9 102.6(15)
O2 W2 O4 100.1(15)
O9 W2 O4 90.0(13)
O2 W2 O10 102.5(15)
O9 W2 O10 86.1(13)
O4 W2 O10 157.3(13)
O2 W2 O5 99.9(15)
O9 W2 O5 157.5(13)
O4 W2 O5 87.4(14)
O10 W2 O5 87.7(14)
O2 W2 O7 170.6(14)
O9 W2 O7 84.5(12)
O4 W2 O7 73.5(12)
O10 W2 O7 83.9(12)
O5 W2 O7 73.3(12)
O3 W3 O6 101.6(16)
O3 W3 O5 101.0(15)
O6 W3 O5 89.1(14)
O3 W3 O11 102.6(16)
O6 W3 O11 155.7(14)
O5 W3 O11 88.8(14)
O3 W3 O12 102.8(15)
O6 W3 O12 87.1(14)
O5 W3 O12 156.1(13)
O11 W3 O12 85.1(14)
O3 W3 O7 172.2(14)
O6 W3 O7 73.3(12)
O5 W3 O7 73.3(12)
O11 W3 O7 82.9(12)
O12 W3 O7 83.1(12)
O17 W4 O29 100.7(14)
O17 W4 O28 103.3(14)
O29 W4 O28 89.9(13)
O17 W4 O23 99.4(14)
O29 W4 O23 91.7(13)
O28 W4 O23 156.5(13)
O17 W4 O8 97.2(14)
O29 W4 O8 162.0(13)
O28 W4 O8 84.0(13)
O23 W4 O8 87.3(12)
O17 W4 O14 172.1(13)
O29 W4 O14 82.4(11)
O28 W4 O14 83.9(12)
O23 W4 O14 73.1(12)
O8 W4 O14 80.2(11)
O18 W5 O30 99.3(14)
O18 W5 O24 101.4(14)
O30 W5 O24 90.2(13)
O18 W5 O23 100.2(14)
O30 W5 O23 91.5(13)
O24 W5 O23 157.7(13)
O18 W5 O9 96.6(14)
O30 W5 O9 164.0(13)
O24 W5 O9 85.1(13)
O23 W5 O9 87.2(13)
O18 W5 O14 173.6(13)
O30 W5 O14 83.4(12)
O24 W5 O14 84.3(12)
O23 W5 O14 73.8(11)
O9 W5 O14 81.0(11)
O19 W6 O24 102.0(15)
O19 W6 O25 99.9(15)
O24 W6 O25 158.1(13)
O19 W6 O31 98.9(15)
O24 W6 O31 88.1(13)
O25 W6 O31 89.9(14)
O19 W6 O10 97.6(15)
O24 W6 O10 86.1(13)
O25 W6 O10 89.7(13)
O31 W6 O10 163.3(13)
O19 W6 O15 173.1(14)
O24 W6 O15 84.8(12)
O25 W6 O15 73.3(12)
O31 W6 O15 82.0(12)
O10 W6 O15 81.9(12)
O20 W7 O11 98.3(15)
O20 W7 O26 101.9(15)
O11 W7 O26 86.2(14)
O20 W7 O32 98.1(16)
O11 W7 O32 163.4(14)
O26 W7 O32 87.6(14)
O20 W7 O25 100.2(15)
O11 W7 O25 90.2(14)
O26 W7 O25 157.9(14)
O32 W7 O25 89.8(14)
O20 W7 O15 173.2(14)
O11 W7 O15 81.9(12)
O26 W7 O15 84.9(12)
O32 W7 O15 82.2(12)
O25 W7 O15 73.0(12)
O21 W8 O26 102.1(15)
O21 W8 O33 99.2(15)
O26 W8 O33 88.3(14)
O21 W8 O27 100.1(15)
O26 W8 O27 157.8(13)
O33 W8 O27 89.4(13)
O21 W8 O12 97.8(14)
O26 W8 O12 87.0(13)
O33 W8 O12 163.0(13)
O27 W8 O12 88.8(13)
O21 W8 O16 173.5(14)
O26 W8 O16 84.4(12)
O33 W8 O16 81.6(12)
O27 W8 O16 73.3(12)
O12 W8 O16 81.7(12)
O22 W9 O34 99.8(14)
O22 W9 O28 102.5(14)
O34 W9 O28 90.3(13)
O22 W9 O27 98.8(14)
O34 W9 O27 93.2(13)
O28 W9 O27 157.5(13)
O22 W9 O13 96.3(14)
O34 W9 O13 163.9(13)
O28 W9 O13 84.8(13)
O27 W9 O13 85.7(13)
O22 W9 O16 171.7(13)
O34 W9 O16 84.0(12)
O28 W9 O16 84.8(12)
O27 W9 O16 73.5(12)
O13 W9 O16 80.3(12)
O38 W10 O51 99.2(14)
O38 W10 O44 100.1(14)
O51 W10 O44 89.5(13)
O38 W10 O49 102.9(14)
O51 W10 O49 89.4(13)
O44 W10 O49 156.9(13)
O38 W10 O29 96.0(14)
O51 W10 O29 164.8(13)
O44 W10 O29 87.7(13)
O49 W10 O29 87.5(12)
O38 W10 O35 173.9(13)
O51 W10 O35 83.1(12)
O44 W10 O35 74.2(12)
O49 W10 O35 82.7(12)
O29 W10 O35 81.7(11)
O39 W11 O52 100.1(15)
O39 W11 O45 101.7(15)
O52 W11 O45 86.8(13)
O39 W11 O44 100.8(15)
O52 W11 O44 93.6(13)
O45 W11 O44 157.0(13)
O39 W11 O30 97.3(14)
O52 W11 O30 162.2(13)
O45 W11 O30 86.0(13)
O44 W11 O30 86.8(13)
O39 W11 O35 173.9(14)
O52 W11 O35 80.9(12)
O45 W11 O35 84.4(12)
O44 W11 O35 73.1(12)
O30 W11 O35 82.2(11)
O40 W12 O45 101.6(14)
O40 W12 O31 99.2(14)
O45 W12 O31 89.9(13)
O40 W12 O46 99.3(15)
O45 W12 O46 158.7(14)
O31 W12 O46 90.6(14)
O40 W12 O53 97.2(14)
O45 W12 O53 86.1(13)
O31 W12 O53 163.5(13)
O46 W12 O53 87.4(13)
O40 W12 O36 172.6(13)
O45 W12 O36 85.2(12)
O31 W12 O36 83.3(12)
O46 W12 O36 73.7(12)
O53 W12 O36 80.4(11)
O41 W13 O32 99.5(15)
O41 W13 O47 102.1(15)
O32 W13 O47 89.8(14)
O41 W13 O46 99.8(16)
O32 W13 O46 91.6(14)
O47 W13 O46 157.5(14)
O41 W13 O54 95.3(15)
O32 W13 O54 165.1(14)
O47 W13 O54 85.3(13)
O46 W13 O54 87.6(13)
O41 W13 O36 172.3(14)
O32 W13 O36 84.5(12)
O47 W13 O36 84.4(12)
O46 W13 O36 73.4(12)
O54 W13 O36 81.0(12)
O42 W14 O48 100.6(14)
O42 W14 O33 98.8(15)
O48 W14 O33 89.9(13)
O42 W14 O47 102.5(15)
O48 W14 O47 157.0(13)
O33 W14 O47 87.4(13)
O42 W14 O55 97.1(14)
O48 W14 O55 90.7(13)
O33 W14 O55 163.6(13)
O47 W14 O55 85.5(13)
O42 W14 O37 173.4(13)
O48 W14 O37 73.6(12)
O33 W14 O37 84.5(12)
O47 W14 O37 83.3(12)
O55 W14 O37 80.1(12)
O43 W15 O49 103.0(14)
O43 W15 O56 98.5(14)
O49 W15 O56 93.3(13)
O43 W15 O34 94.9(14)
O49 W15 O34 89.6(13)
O56 W15 O34 165.3(13)
O43 W15 O48 98.3(14)
O49 W15 O48 158.4(13)
O56 W15 O48 87.2(13)
O34 W15 O48 84.9(13)
O43 W15 O37 171.8(13)
O49 W15 O37 84.7(12)
O56 W15 O37 83.7(12)
O34 W15 O37 82.2(12)
O48 W15 O37 73.9(12)
O61 W16 O57 97.6(14)
O61 W16 O58 97.6(14)
O57 W16 O58 92.6(13)
O61 W16 O53 98.7(14)
O57 W16 O53 162.4(13)
O58 W16 O53 92.1(13)
O61 W16 O52 102.0(14)
O57 W16 O52 86.5(13)
O58 W16 O52 160.3(13)
O53 W16 O52 83.4(13)
O61 W16 O50 170.5(13)
O57 W16 O50 82.8(12)
O58 W16 O50 72.9(12)
O53 W16 O50 82.3(12)
O52 W16 O50 87.5(12)
O62 W17 O54 98.9(15)
O62 W17 O55 102.6(15)
O54 W17 O55 87.1(13)
O62 W17 O59 98.3(15)
O54 W17 O59 162.8(13)
O55 W17 O59 88.4(13)
O62 W17 O58 98.3(15)
O54 W17 O58 89.5(13)
O55 W17 O58 159.1(13)
O59 W17 O58 88.8(13)
O62 W17 O50 169.8(14)
O54 W17 O50 81.8(12)
O55 W17 O50 87.6(12)
O59 W17 O50 81.4(12)
O58 W17 O50 71.5(12)

loop_
_geom_bond_atom_site_label_1
_geom_bond_atom_site_label_2
_geom_bond_distance
C1R C2R 1.52(7)
C1R Si1 1.85(5)
C1R H1RA 0.9900
C1R H1RB 0.9900
C2R C3R 1.50(7)
C2R H2RA 0.9900
C2R H2RB 0.9900
C3R O63R 1.23(7)
C3R O64R 1.32(7)
C1L C2L 1.51(9)
C1L Si2 1.84(5)
C1L H1LA 0.9900
C1L H1LB 0.9900
C2L C3L 1.41(16)
C2L H2LA 0.9900
C2L H2LB 0.9900
C3L O63L 1.07(15)
C3L O64L 1.45(16)
C7 N1 1.49(9)
C8 N1 1.50(9)
C9 N2 1.52(8)
C10 N2 1.49(8)
C11 N3 1.48(16)
C12 N3 1.55(17)
C13 N4 1.40(13)
C14 N4 1.42(11)
O1 W1 1.71(3)
O2 W2 1.71(3)
O3 W3 1.70(4)
O4 W2 1.90(3)
O4 W1 1.96(3)
O5 W3 1.91(3)
O5 W2 1.94(3)
O6 W3 1.90(3)
O6 W1 1.96(3)
O7 P2 1.57(3)
O7 W1 2.37(3)
O7 W2 2.37(3)
O7 W3 2.39(3)
O8 W1 1.88(3)
O8 W4 1.96(3)
O9 W2 1.89(3)
O9 W5 1.96(3)
O10 W2 1.91(3)
O10 W6 1.92(3)
O11 W7 1.90(3)
O11 W3 1.91(3)
O12 W3 1.91(3)
O12 W8 1.93(3)
O13 W1 1.87(3)
O13 W9 1.97(3)
O14 P2 1.52(3)
O14 W5 2.36(3)
O14 W4 2.39(3)
O15 P2 1.54(3)
O15 W7 2.35(3)
O15 W6 2.35(3)
O16 P2 1.53(3)
O16 W9 2.36(3)
O16 W8 2.37(3)
O17 W4 1.71(3)
O18 W5 1.71(3)
O19 W6 1.71(3)
O20 W7 1.70(4)
O21 W8 1.71(3)
O22 W9 1.70(3)
O23 W4 1.91(3)
O23 W5 1.92(3)
O24 W6 1.90(3)
O24 W5 1.89(3)
O25 W6 1.90(3)
O25 W7 1.92(3)
O26 W8 1.89(3)
O26 W7 1.91(3)
O27 W8 1.92(3)
O27 W9 1.92(3)
O28 W4 1.89(3)
O28 W9 1.89(3)
O29 W4 1.87(3)
O29 W10 1.93(3)
O30 W5 1.84(3)
O30 W11 1.95(3)
O31 W12 1.89(3)
O31 W6 1.90(3)
O32 W13 1.88(3)
O32 W7 1.91(3)
O33 W8 1.88(3)
O33 W14 1.90(3)
O34 W9 1.86(3)
O34 W15 1.94(3)
O35 P1 1.54(3)
O35 W10 2.34(3)
O35 W11 2.38(3)
O36 P1 1.54(3)
O36 W12 2.35(3)
O36 W13 2.35(3)
O37 P1 1.53(3)
O37 W15 2.31(3)
O37 W14 2.38(3)
O38 W10 1.70(3)
O39 W11 1.69(3)
O40 W12 1.71(3)
O41 W13 1.71(4)
O42 W14 1.71(3)
O43 W15 1.71(3)
O44 W10 1.89(3)
O44 W11 1.91(3)
O45 W12 1.88(3)
O45 W11 1.90(3)
O46 W12 1.90(3)
O46 W13 1.92(3)
O47 W13 1.89(3)
O47 W14 1.90(3)
O48 W14 1.89(3)
O48 W15 1.97(3)
O49 W15 1.86(3)
O49 W10 1.92(3)
O50 P1 1.56(3)
O50 W16 2.28(3)
O50 W17 2.30(3)
O51 Si1 1.62(3)
O51 W10 1.88(3)
O52 W11 1.88(3)
O52 W16 1.94(3)
O53 W16 1.91(3)
O53 W12 1.94(3)
O54 W17 1.89(3)
O54 W13 1.95(3)
O55 W17 1.90(3)
O55 W14 1.91(3)
O56 Si2 1.63(3)
O56 W15 1.87(3)
O57 Si1 1.66(3)
O57 W16 1.90(3)
O58 W16 1.91(3)
O58 W17 1.96(3)
O59 Si2 1.63(3)
O59 W17 1.92(3)
O60 Si1 1.63(3)
O60 Si2 1.64(3)
O61 W16 1.72(3)
O62 W17 1.71(3)
O64R H64R 0.8400
O64L H64L 0.8400
